data_4087794
loop_
_publ_author_name
'Allouch, Fatima'
'Dwadnia, Nejib'
'Vologdin, Nikolay V.'
'Svyaschenko, Yurii V.'
'Cattey, H\'el\`ene'
'Penouilh, Marie-Jos\'e'
'Roger, Julien'
'Naoufal, Daoud'
'Ben Salem, Ridha'
'Pirio, Nadine'
'Hierso, Jean-Cyrille'

_publ_section_title
;
 Converging and Diverging Synthetic Strategies to Tetradentate
 (N,N&#x2032;)-Diaminomethyl,(P,P&#x2032;)-Ferrocenyl Ligands: Influence
 of tert-Butyl Groups on Ferrocene Backbone Conformation
;
_journal_issue 20
_journal_name_full Organometallics
_journal_page_first 5015
_journal_paper_doi 10.1021/acs.organomet.5b00601
_journal_volume 34
_journal_year 2015
_chemical_formula_moiety 'C30 H48 Fe N2'
_chemical_formula_sum 'C30 H48 Fe N2'
_chemical_formula_weight 492.55
_space_group_crystal_system triclinic
_space_group_IT_number 2
_space_group_name_Hall '-P 1'
_space_group_name_H-M_alt 'P -1'
_symmetry_space_group_name_Hall '-P 1'
_atom_sites_solution_hydrogens geom
_atom_sites_solution_primary iterative
_cell_angle_alpha 88.841(2)
_cell_angle_beta 69.140(2)
_cell_angle_gamma 75.500(2)
_cell_formula_units_Z 2
_cell_length_a 10.2309(6)
_cell_length_b 11.0502(5)
_cell_length_c 13.2511(7)
_cell_measurement_reflns_used 9649
_cell_measurement_temperature 115
_cell_measurement_theta_max 27.53
_cell_measurement_theta_min 2.22
_cell_volume 1351.36(13)
_computing_cell_refinement 'DENZO-SMN (Otwinowski & Minor, 1997)'
_computing_data_collection 'KappaCCD Server Software (Nonius,1998)'
_computing_data_reduction 'DENZO-SMN (Otwinowski & Minor, 1997)'
_computing_molecular_graphics 'Olex2 (Dolomanov et al., 2009)'
_computing_publication_material 'Olex2 (Dolomanov et al., 2009)'
_computing_structure_refinement 'SHELXL (Sheldrick, 2008)'
_computing_structure_solution 'ShelXS-2013 (Sheldrick, 2008)'
_diffrn_ambient_temperature 115
_diffrn_detector 'CCD Plate'
_diffrn_detector_area_resol_mean '512 x 512'
_diffrn_detector_type APEX2
_diffrn_measured_fraction_theta_full 0.992
_diffrn_measured_fraction_theta_max 0.987
_diffrn_measurement_device '\k-geometry diffractometer'
_diffrn_measurement_device_type 'Bruker Kappa Apex II'
_diffrn_measurement_method '\f and \w scans''
_diffrn_radiation_collimation '0.6 mm'
_diffrn_radiation_monochromator graphite
_diffrn_radiation_probe x-ray
_diffrn_radiation_type MoK\a
_diffrn_radiation_wavelength 0.71073
_diffrn_reflns_av_R_equivalents 0.0336
_diffrn_reflns_av_unetI/netI 0.0340
_diffrn_reflns_Laue_measured_fraction_full 0.992
_diffrn_reflns_Laue_measured_fraction_max 0.987
_diffrn_reflns_limit_h_max 13
_diffrn_reflns_limit_h_min -13
_diffrn_reflns_limit_k_max 14
_diffrn_reflns_limit_k_min -13
_diffrn_reflns_limit_l_max 16
_diffrn_reflns_limit_l_min -17
_diffrn_reflns_number 22956
_diffrn_reflns_point_group_measured_fraction_full 0.992
_diffrn_reflns_point_group_measured_fraction_max 0.987
_diffrn_reflns_theta_full 25.242
_diffrn_reflns_theta_max 27.599
_diffrn_reflns_theta_min 1.909
_diffrn_source 'X-ray tube'
_diffrn_source_target Mo
_diffrn_source_type 'Siemens KFF Mo 2K-180'
_diffrn_standards_number 0
_exptl_absorpt_coefficient_mu 0.578
_exptl_absorpt_correction_T_max 0.7456
_exptl_absorpt_correction_T_min 0.6952
_exptl_absorpt_correction_type multi-scan
_exptl_absorpt_process_details
;
SADABS-2012/1 (Bruker,2012) was used for absorption correction.
wR2(int) was 0.0489 before and 0.0432 after correction.
The Ratio of minimum to maximum transmission is 0.9324.
The \l/2 correction factor is 0.0015.
;
_exptl_crystal_colour 'clear light yellow'
_exptl_crystal_colour_lustre clear
_exptl_crystal_colour_modifier light
_exptl_crystal_colour_primary yellow
_exptl_crystal_density_diffrn 1.210
_exptl_crystal_description prism
_exptl_crystal_F_000 536
_exptl_crystal_size_max 0.4
_exptl_crystal_size_mid 0.25
_exptl_crystal_size_min 0.12
_refine_diff_density_max 0.665
_refine_diff_density_min -0.359
_refine_diff_density_rms 0.062
_refine_ls_extinction_method none
_refine_ls_goodness_of_fit_ref 1.036
_refine_ls_hydrogen_treatment noref
_refine_ls_matrix_type full
_refine_ls_number_parameters 304
_refine_ls_number_reflns 6195
_refine_ls_number_restraints 0
_refine_ls_restrained_S_all 1.036
_refine_ls_R_factor_all 0.0457
_refine_ls_R_factor_gt 0.0373
_refine_ls_shift/su_max 0.001
_refine_ls_shift/su_mean 0.000
_refine_ls_structure_factor_coef Fsqd
_refine_ls_weighting_details 'w=1/[\s^2^(Fo^2^)+(0.0472P)^2^+1.1058P] where P=(Fo^2^+2Fc^2^)/3'
_refine_ls_weighting_scheme calc
_refine_ls_wR_factor_gt 0.0962
_refine_ls_wR_factor_ref 0.1007
_reflns_Friedel_coverage 0.000
_reflns_number_gt 5357
_reflns_number_total 6195
_reflns_threshold_expression 'I > 2\s(I)'
_cod_data_source_file om5b00601_si_003.cif
_cod_data_source_block comp8
_cod_original_cell_volume 1351.36(12)
_cod_database_code 4087794
_shelx_space_group_comment
;
The symmetry employed for this shelxl refinement is uniquely defined
by the following loop, which should always be used as a source of
symmetry information in preference to the above space-group names.
They are only intended as comments.
;
_shelx_estimated_absorpt_t_max 0.934
_shelx_estimated_absorpt_t_min 0.802
_olex2_refinement_description
;
1. Fixed Uiso
 At 1.2 times of:
  All C(H) groups, All C(H,H) groups
 At 1.5 times of:
  All C(H,H,H) groups
2.a Secondary CH2 refined with riding coordinates:
 C26(H26A,H26B), C16(H16A,H16B), C24(H24A,H24B), C22(H22A,H22B), C13(H13A,
 H13B), C11(H11A,H11B), C25(H25A,H25B), C12(H12A,H12B), C21(H21A,H21B),
 C23(H23A,H23B), C14(H14A,H14B), C15(H15A,H15B)
2.b Aromatic/amide H refined with riding coordinates:
 C10(H10), C4(H4), C8(H8), C7(H7), C2(H2), C5(H5)
2.c Idealised Me refined as rotating group:
 C20(H20A,H20B,H20C), C30(H30A,H30B,H30C), C29(H29A,H29B,H29C), C28(H28A,H28B,
 H28C), C19(H19A,H19B,H19C), C18(H18A,H18B,H18C)
;
_shelx_shelxl_version_number 2014/7
_olex2_diffrn_ambient_temperature_device 'Oxford Cryosystems'
_olex2_exptl_crystal_mounting_method 'The crystal was mounted on a mylar loop with grease'
_olex2_submission_special_instructions 'No special instructions were received'

loop_
_space_group_symop_operation_xyz
'x, y, z'
'-x, -y, -z'

loop_
_atom_site_label
_atom_site_type_symbol
_atom_site_fract_x
_atom_site_fract_y
_atom_site_fract_z
_atom_site_U_iso_or_equiv
_atom_site_adp_type
_atom_site_occupancy
_atom_site_site_symmetry_order
_atom_site_calc_flag
_atom_site_refinement_flags_posn
Fe Fe 0.48397(3) 0.25018(2) 0.23796(2) 0.01161(8) Uani 1 1 d .
N1 N 0.69862(17) -0.14066(13) 0.09269(12) 0.0151(3) Uani 1 1 d .
N2 N 0.28226(17) 0.64137(14) 0.18953(12) 0.0153(3) Uani 1 1 d .
C26 C 0.2940(2) 0.71874(16) 0.27254(15) 0.0157(4) Uani 1 1 d .
H26A H 0.3818 0.6777 0.2882 0.019 Uiso 1 1 calc R
H26B H 0.2088 0.7262 0.3401 0.019 Uiso 1 1 calc R
C10 C 0.4704(2) 0.41556(16) 0.31356(14) 0.0147(3) Uani 1 1 d .
H10 H 0.4122 0.4451 0.3866 0.018 Uiso 1 1 calc R
C4 C 0.3119(2) 0.18456(16) 0.24152(14) 0.0153(3) Uani 1 1 d .
H4 H 0.2240 0.2335 0.2365 0.018 Uiso 1 1 calc R
C9 C 0.6170(2) 0.34023(16) 0.27690(15) 0.0153(4) Uani 1 1 d .
C17 C 0.2229(2) 0.19073(18) 0.45301(15) 0.0183(4) Uani 1 1 d .
C3 C 0.3381(2) 0.15922(16) 0.33983(14) 0.0147(3) Uani 1 1 d .
C16 C 0.6778(2) -0.21918(17) 0.18434(14) 0.0172(4) Uani 1 1 d .
H16A H 0.5854 -0.1793 0.2435 0.021 Uiso 1 1 calc R
H16B H 0.7574 -0.2263 0.2119 0.021 Uiso 1 1 calc R
C8 C 0.6620(2) 0.31744(17) 0.16213(15) 0.0165(4) Uani 1 1 d .
H8 H 0.7545 0.2696 0.1156 0.020 Uiso 1 1 calc R
C24 C 0.1697(2) 0.91329(17) 0.20974(17) 0.0217(4) Uani 1 1 d .
H24A H 0.1807 0.9944 0.1795 0.026 Uiso 1 1 calc R
H24B H 0.0822 0.9301 0.2766 0.026 Uiso 1 1 calc R
C22 C 0.1501(2) 0.69977(18) 0.16823(17) 0.0228(4) Uani 1 1 d .
H22A H 0.0645 0.7070 0.2355 0.027 Uiso 1 1 calc R
H22B H 0.1413 0.6462 0.1132 0.027 Uiso 1 1 calc R
C13 C 0.8395(2) -0.32711(18) -0.03308(16) 0.0238(4) Uani 1 1 d .
H13A H 0.9342 -0.3642 -0.0909 0.029 Uiso 1 1 calc R
H13B H 0.7629 -0.3203 -0.0637 0.029 Uiso 1 1 calc R
C11 C 0.6956(2) -0.01372(17) 0.12579(16) 0.0213(4) Uani 1 1 d .
H11A H 0.7340 0.0303 0.0603 0.026 Uiso 1 1 calc R
H11B H 0.7599 -0.0196 0.1676 0.026 Uiso 1 1 calc R
C7 C 0.5450(2) 0.37847(16) 0.12898(15) 0.0167(4) Uani 1 1 d .
H7 H 0.5465 0.3785 0.0569 0.020 Uiso 1 1 calc R
C2 C 0.4838(2) 0.08317(16) 0.30896(14) 0.0148(3) Uani 1 1 d .
H2 H 0.5316 0.0519 0.3575 0.018 Uiso 1 1 calc R
C5 C 0.4384(2) 0.12466(16) 0.15240(14) 0.0165(4) Uani 1 1 d .
H5 H 0.4492 0.1264 0.0782 0.020 Uiso 1 1 calc R
C20 C 0.1211(2) 0.3215(2) 0.46294(18) 0.0299(5) Uani 1 1 d .
H20A H 0.1762 0.3846 0.4524 0.045 Uiso 1 1 calc GR
H20B H 0.0448 0.3373 0.5350 0.045 Uiso 1 1 calc GR
H20C H 0.0772 0.3263 0.4077 0.045 Uiso 1 1 calc GR
C6 C 0.4258(2) 0.43927(16) 0.22282(15) 0.0147(3) Uani 1 1 d .
C25 C 0.3024(2) 0.84864(17) 0.23589(17) 0.0209(4) Uani 1 1 d .
H25A H 0.3908 0.8417 0.1708 0.025 Uiso 1 1 calc R
H25B H 0.3087 0.8995 0.2939 0.025 Uiso 1 1 calc R
C12 C 0.8361(2) -0.19767(18) 0.00523(15) 0.0217(4) Uani 1 1 d .
H12A H 0.9169 -0.2039 0.0312 0.026 Uiso 1 1 calc R
H12B H 0.8496 -0.1436 -0.0562 0.026 Uiso 1 1 calc R
C21 C 0.2811(2) 0.51415(16) 0.22285(16) 0.0182(4) Uani 1 1 d .
H21A H 0.2525 0.4700 0.1731 0.022 Uiso 1 1 calc R
H21B H 0.2076 0.5194 0.2965 0.022 Uiso 1 1 calc R
C30 C 0.8395(2) 0.1901(2) 0.2910(2) 0.0316(5) Uani 1 1 d .
H30A H 0.8001 0.1186 0.2879 0.047 Uiso 1 1 calc GR
H30B H 0.9012 0.1715 0.3344 0.047 Uiso 1 1 calc GR
H30C H 0.8971 0.2056 0.2175 0.047 Uiso 1 1 calc GR
C23 C 0.1534(3) 0.82918(18) 0.12788(17) 0.0260(4) Uani 1 1 d .
H23A H 0.0626 0.8676 0.1153 0.031 Uiso 1 1 calc R
H23B H 0.2353 0.8213 0.0581 0.031 Uiso 1 1 calc R
C27 C 0.7146(2) 0.30690(18) 0.34291(16) 0.0210(4) Uani 1 1 d .
C29 C 0.6313(2) 0.2827(2) 0.45917(17) 0.0295(5) Uani 1 1 d .
H29A H 0.5496 0.3557 0.4930 0.044 Uiso 1 1 calc GR
H29B H 0.6960 0.2682 0.5003 0.044 Uiso 1 1 calc GR
H29C H 0.5950 0.2087 0.4588 0.044 Uiso 1 1 calc GR
C1 C 0.5461(2) 0.06172(16) 0.19350(15) 0.0164(4) Uani 1 1 d .
C14 C 0.8159(2) -0.41185(17) 0.05979(17) 0.0230(4) Uani 1 1 d .
H14A H 0.8978 -0.4265 0.0856 0.028 Uiso 1 1 calc R
H14B H 0.8107 -0.4938 0.0349 0.028 Uiso 1 1 calc R
C28 C 0.7780(3) 0.4188(2) 0.3458(2) 0.0328(5) Uani 1 1 d .
H28A H 0.8355 0.4330 0.2719 0.049 Uiso 1 1 calc GR
H28B H 0.8400 0.4005 0.3890 0.049 Uiso 1 1 calc GR
H28C H 0.6989 0.4939 0.3784 0.049 Uiso 1 1 calc GR
C15 C 0.6753(2) -0.34935(18) 0.15130(18) 0.0250(4) Uani 1 1 d .
H15A H 0.6622 -0.4010 0.2143 0.030 Uiso 1 1 calc R
H15B H 0.5926 -0.3429 0.1274 0.030 Uiso 1 1 calc R
C19 C 0.1334(3) 0.0942(2) 0.47239(19) 0.0360(6) Uani 1 1 d .
H19A H 0.0923 0.0960 0.4157 0.054 Uiso 1 1 calc GR
H19B H 0.0548 0.1145 0.5433 0.054 Uiso 1 1 calc GR
H19C H 0.1959 0.0103 0.4705 0.054 Uiso 1 1 calc GR
C18 C 0.2888(3) 0.1859(3) 0.53986(17) 0.0393(6) Uani 1 1 d .
H18A H 0.3528 0.1022 0.5358 0.059 Uiso 1 1 calc GR
H18B H 0.2113 0.2040 0.6114 0.059 Uiso 1 1 calc GR
H18C H 0.3448 0.2485 0.5283 0.059 Uiso 1 1 calc GR

loop_
_atom_site_aniso_label
_atom_site_aniso_U_11
_atom_site_aniso_U_22
_atom_site_aniso_U_33
_atom_site_aniso_U_23
_atom_site_aniso_U_13
_atom_site_aniso_U_12
Fe 0.01410(14) 0.00871(13) 0.01132(13) -0.00075(8) -0.00456(9) -0.00170(9)
N1 0.0195(8) 0.0092(7) 0.0126(7) -0.0010(5) -0.0034(6) -0.0006(6)
N2 0.0196(8) 0.0101(7) 0.0174(7) -0.0007(6) -0.0103(6) -0.0008(6)
C26 0.0157(9) 0.0142(8) 0.0168(8) -0.0023(7) -0.0068(7) -0.0016(7)
C10 0.0162(9) 0.0113(8) 0.0160(8) -0.0030(6) -0.0063(7) -0.0014(7)
C4 0.0164(9) 0.0135(8) 0.0180(9) 0.0015(7) -0.0074(7) -0.0057(7)
C9 0.0155(9) 0.0125(8) 0.0181(9) -0.0017(7) -0.0063(7) -0.0035(7)
C17 0.0182(9) 0.0189(9) 0.0134(8) 0.0008(7) -0.0025(7) -0.0019(7)
C3 0.0159(9) 0.0121(8) 0.0159(8) 0.0012(6) -0.0058(7) -0.0031(7)
C16 0.0169(9) 0.0172(9) 0.0135(8) 0.0017(7) -0.0033(7) -0.0010(7)
C8 0.0163(9) 0.0135(8) 0.0176(9) -0.0016(7) -0.0035(7) -0.0037(7)
C24 0.0253(10) 0.0121(8) 0.0267(10) 0.0004(7) -0.0115(8) 0.0002(7)
C22 0.0283(11) 0.0169(9) 0.0295(10) -0.0003(8) -0.0204(9) -0.0021(8)
C13 0.0292(11) 0.0163(9) 0.0182(9) -0.0054(7) -0.0049(8) 0.0027(8)
C11 0.0213(10) 0.0133(9) 0.0226(10) -0.0024(7) 0.0001(8) -0.0044(7)
C7 0.0234(10) 0.0115(8) 0.0169(9) 0.0021(7) -0.0074(7) -0.0077(7)
C2 0.0177(9) 0.0107(8) 0.0152(8) 0.0022(6) -0.0066(7) -0.0013(7)
C5 0.0251(10) 0.0122(8) 0.0134(8) 0.0000(6) -0.0061(7) -0.0081(7)
C20 0.0242(11) 0.0270(11) 0.0236(10) 0.0000(8) 0.0028(9) 0.0025(9)
C6 0.0167(9) 0.0093(8) 0.0188(9) -0.0002(6) -0.0073(7) -0.0036(7)
C25 0.0201(10) 0.0142(9) 0.0280(10) -0.0032(7) -0.0093(8) -0.0023(7)
C12 0.0254(10) 0.0155(9) 0.0152(9) 0.0003(7) 0.0010(8) -0.0019(8)
C21 0.0196(9) 0.0127(8) 0.0270(10) 0.0017(7) -0.0140(8) -0.0041(7)
C30 0.0234(11) 0.0288(11) 0.0394(13) -0.0072(9) -0.0169(10) 0.0077(9)
C23 0.0374(12) 0.0177(10) 0.0266(10) 0.0026(8) -0.0208(9) -0.0001(9)
C27 0.0178(9) 0.0203(9) 0.0260(10) -0.0043(8) -0.0127(8) 0.0007(8)
C29 0.0299(12) 0.0372(12) 0.0238(10) -0.0015(9) -0.0173(9) -0.0016(9)
C1 0.0203(9) 0.0090(8) 0.0177(9) -0.0014(7) -0.0045(7) -0.0036(7)
C14 0.0216(10) 0.0115(9) 0.0289(10) -0.0022(7) -0.0043(8) 0.0010(7)
C28 0.0277(12) 0.0286(11) 0.0488(14) -0.0048(10) -0.0222(11) -0.0063(9)
C15 0.0200(10) 0.0128(9) 0.0330(11) 0.0035(8) -0.0004(8) -0.0019(8)
C19 0.0366(13) 0.0330(12) 0.0275(11) -0.0017(9) 0.0072(10) -0.0172(10)
C18 0.0305(13) 0.0651(17) 0.0128(10) -0.0017(10) -0.0059(9) 0.0014(12)

loop_
_atom_type_symbol
_atom_type_description
_atom_type_scat_dispersion_real
_atom_type_scat_dispersion_imag
_atom_type_scat_source
C C 0.0033 0.0016 'International Tables Vol C Tables 4.2.6.8 and 6.1.1.4'
H H 0.0000 0.0000 'International Tables Vol C Tables 4.2.6.8 and 6.1.1.4'
Fe Fe 0.3463 0.8444 'International Tables Vol C Tables 4.2.6.8 and 6.1.1.4'
N N 0.0061 0.0033 'International Tables Vol C Tables 4.2.6.8 and 6.1.1.4'

loop_
_geom_angle_atom_site_label_1
_geom_angle_atom_site_label_2
_geom_angle_atom_site_label_3
_geom_angle
C10 Fe C9 40.59(7)
C10 Fe C3 110.52(7)
C10 Fe C8 67.94(7)
C10 Fe C2 124.97(7)
C4 Fe C10 125.73(7)
C4 Fe C9 163.74(7)
C4 Fe C3 40.50(7)
C4 Fe C8 153.59(7)
C4 Fe C2 67.78(7)
C4 Fe C1 68.34(7)
C9 Fe C3 127.94(7)
C8 Fe C9 40.53(7)
C8 Fe C3 164.05(7)
C7 Fe C10 68.18(7)
C7 Fe C4 118.33(7)
C7 Fe C9 68.57(7)
C7 Fe C3 154.84(8)
C7 Fe C8 40.70(7)
C7 Fe C2 160.64(7)
C7 Fe C6 40.64(7)
C7 Fe C1 121.84(7)
C2 Fe C9 110.99(7)
C2 Fe C3 40.51(7)
C2 Fe C8 126.30(7)
C5 Fe C10 160.17(7)
C5 Fe C4 40.61(7)
C5 Fe C9 155.32(8)
C5 Fe C3 68.52(7)
C5 Fe C8 118.65(7)
C5 Fe C7 103.88(7)
C5 Fe C2 68.08(7)
C5 Fe C6 121.58(7)
C5 Fe C1 40.60(7)
C6 Fe C10 40.77(7)
C6 Fe C4 106.13(7)
C6 Fe C9 68.79(7)
C6 Fe C3 121.57(7)
C6 Fe C8 68.42(7)
C6 Fe C2 158.55(7)
C6 Fe C1 158.17(7)
C1 Fe C10 158.98(7)
C1 Fe C9 122.14(7)
C1 Fe C3 68.81(7)
C1 Fe C8 106.63(7)
C1 Fe C2 40.80(7)
C16 N1 C11 110.89(14)
C16 N1 C12 109.96(14)
C12 N1 C11 110.22(15)
C26 N2 C22 109.71(14)
C26 N2 C21 111.09(14)
C21 N2 C22 110.10(14)
N2 C26 H26A 109.4
N2 C26 H26B 109.4
N2 C26 C25 111.14(15)
H26A C26 H26B 108.0
C25 C26 H26A 109.4
C25 C26 H26B 109.4
Fe C10 H10 126.0
C9 C10 Fe 70.60(10)
C9 C10 H10 125.4
C6 C10 Fe 69.57(10)
C6 C10 H10 125.4
C6 C10 C9 109.14(16)
Fe C4 H4 125.8
C3 C4 Fe 70.78(10)
C3 C4 H4 125.5
C5 C4 Fe 69.53(10)
C5 C4 H4 125.5
C5 C4 C3 109.04(16)
C10 C9 Fe 68.81(10)
C10 C9 C27 127.08(16)
C8 C9 Fe 68.95(10)
C8 C9 C10 106.55(16)
C8 C9 C27 125.78(17)
C27 C9 Fe 133.77(13)
C3 C17 C20 111.22(15)
C3 C17 C19 107.46(16)
C20 C17 C19 108.38(18)
C18 C17 C3 112.10(16)
C18 C17 C20 108.29(18)
C18 C17 C19 109.32(19)
C4 C3 Fe 68.72(10)
C4 C3 C17 124.84(16)
C4 C3 C2 106.31(15)
C17 C3 Fe 134.44(13)
C2 C3 Fe 68.84(10)
C2 C3 C17 128.15(16)
N1 C16 H16A 109.4
N1 C16 H16B 109.4
N1 C16 C15 111.03(15)
H16A C16 H16B 108.0
C15 C16 H16A 109.4
C15 C16 H16B 109.4
Fe C8 H8 126.0
C9 C8 Fe 70.52(10)
C9 C8 H8 125.6
C7 C8 Fe 69.47(10)
C7 C8 C9 108.82(16)
C7 C8 H8 125.6
H24A C24 H24B 108.3
C25 C24 H24A 109.8
C25 C24 H24B 109.8
C25 C24 C23 109.20(16)
C23 C24 H24A 109.8
C23 C24 H24B 109.8
N2 C22 H22A 109.5
N2 C22 H22B 109.5
N2 C22 C23 110.70(17)
H22A C22 H22B 108.1
C23 C22 H22A 109.5
C23 C22 H22B 109.5
H13A C13 H13B 108.1
C12 C13 H13A 109.5
C12 C13 H13B 109.5
C12 C13 C14 110.81(16)
C14 C13 H13A 109.5
C14 C13 H13B 109.5
N1 C11 H11A 109.1
N1 C11 H11B 109.1
N1 C11 C1 112.69(16)
H11A C11 H11B 107.8
C1 C11 H11A 109.1
C1 C11 H11B 109.1
Fe C7 H7 126.1
C8 C7 Fe 69.83(10)
C8 C7 H7 126.0
C6 C7 Fe 69.70(10)
C6 C7 C8 108.09(16)
C6 C7 H7 126.0
Fe C2 H2 126.1
C3 C2 Fe 70.65(10)
C3 C2 H2 125.4
C3 C2 C1 109.25(16)
C1 C2 Fe 69.48(10)
C1 C2 H2 125.4
Fe C5 H5 126.0
C4 C5 Fe 69.85(10)
C4 C5 H5 125.9
C1 C5 Fe 69.87(10)
C1 C5 C4 108.23(16)
C1 C5 H5 125.9
C17 C20 H20A 109.5
C17 C20 H20B 109.5
C17 C20 H20C 109.5
H20A C20 H20B 109.5
H20A C20 H20C 109.5
H20B C20 H20C 109.5
C10 C6 Fe 69.66(10)
C10 C6 C21 127.71(16)
C7 C6 Fe 69.65(10)
C7 C6 C10 107.39(16)
C7 C6 C21 124.90(16)
C21 C6 Fe 126.04(12)
C26 C25 C24 110.58(16)
C26 C25 H25A 109.5
C26 C25 H25B 109.5
C24 C25 H25A 109.5
C24 C25 H25B 109.5
H25A C25 H25B 108.1
N1 C12 C13 111.16(16)
N1 C12 H12A 109.4
N1 C12 H12B 109.4
C13 C12 H12A 109.4
C13 C12 H12B 109.4
H12A C12 H12B 108.0
N2 C21 C6 112.73(15)
N2 C21 H21A 109.0
N2 C21 H21B 109.0
C6 C21 H21A 109.0
C6 C21 H21B 109.0
H21A C21 H21B 107.8
H30A C30 H30B 109.5
H30A C30 H30C 109.5
H30B C30 H30C 109.5
C27 C30 H30A 109.5
C27 C30 H30B 109.5
C27 C30 H30C 109.5
C24 C23 H23A 109.5
C24 C23 H23B 109.5
C22 C23 C24 110.88(16)
C22 C23 H23A 109.5
C22 C23 H23B 109.5
H23A C23 H23B 108.1
C9 C27 C30 111.17(16)
C9 C27 C29 112.04(16)
C9 C27 C28 107.67(16)
C30 C27 C28 108.92(18)
C29 C27 C30 108.41(18)
C29 C27 C28 108.55(18)
C27 C29 H29A 109.5
C27 C29 H29B 109.5
C27 C29 H29C 109.5
H29A C29 H29B 109.5
H29A C29 H29C 109.5
H29B C29 H29C 109.5
C11 C1 Fe 126.45(13)
C2 C1 Fe 69.72(10)
C2 C1 C11 127.70(17)
C5 C1 Fe 69.54(10)
C5 C1 C11 125.12(17)
C5 C1 C2 107.18(16)
C13 C14 H14A 109.9
C13 C14 H14B 109.9
C13 C14 C15 108.91(16)
H14A C14 H14B 108.3
C15 C14 H14A 109.9
C15 C14 H14B 109.9
C27 C28 H28A 109.5
C27 C28 H28B 109.5
C27 C28 H28C 109.5
H28A C28 H28B 109.5
H28A C28 H28C 109.5
H28B C28 H28C 109.5
C16 C15 H15A 109.6
C16 C15 H15B 109.6
C14 C15 C16 110.28(16)
C14 C15 H15A 109.6
C14 C15 H15B 109.6
H15A C15 H15B 108.1
C17 C19 H19A 109.5
C17 C19 H19B 109.5
C17 C19 H19C 109.5
H19A C19 H19B 109.5
H19A C19 H19C 109.5
H19B C19 H19C 109.5
C17 C18 H18A 109.5
C17 C18 H18B 109.5
C17 C18 H18C 109.5
H18A C18 H18B 109.5
H18A C18 H18C 109.5
H18B C18 H18C 109.5

loop_
_geom_bond_atom_site_label_1
_geom_bond_atom_site_label_2
_geom_bond_distance
Fe C10 2.0520(17)
Fe C4 2.0513(18)
Fe C9 2.0759(18)
Fe C3 2.0787(18)
Fe C8 2.0550(18)
Fe C7 2.0502(18)
Fe C2 2.0545(17)
Fe C5 2.0470(17)
Fe C6 2.0509(17)
Fe C1 2.0514(17)
N1 C16 1.463(2)
N1 C11 1.468(2)
N1 C12 1.464(2)
N2 C26 1.463(2)
N2 C22 1.467(2)
N2 C21 1.467(2)
C26 H26A 0.9900
C26 H26B 0.9900
C26 C25 1.519(3)
C10 H10 0.9500
C10 C9 1.432(3)
C10 C6 1.429(2)
C4 H4 0.9500
C4 C3 1.430(2)
C4 C5 1.422(3)
C9 C8 1.431(2)
C9 C27 1.524(3)
C17 C3 1.522(2)
C17 C20 1.532(3)
C17 C19 1.534(3)
C17 C18 1.521(3)
C3 C2 1.431(2)
C16 H16A 0.9900
C16 H16B 0.9900
C16 C15 1.521(3)
C8 H8 0.9500
C8 C7 1.427(3)
C24 H24A 0.9900
C24 H24B 0.9900
C24 C25 1.520(3)
C24 C23 1.522(3)
C22 H22A 0.9900
C22 H22B 0.9900
C22 C23 1.521(3)
C13 H13A 0.9900
C13 H13B 0.9900
C13 C12 1.515(3)
C13 C14 1.518(3)
C11 H11A 0.9900
C11 H11B 0.9900
C11 C1 1.502(3)
C7 H7 0.9500
C7 C6 1.424(3)
C2 H2 0.9500
C2 C1 1.431(2)
C5 H5 0.9500
C5 C1 1.422(3)
C20 H20A 0.9800
C20 H20B 0.9800
C20 H20C 0.9800
C6 C21 1.504(2)
C25 H25A 0.9900
C25 H25B 0.9900
C12 H12A 0.9900
C12 H12B 0.9900
C21 H21A 0.9900
C21 H21B 0.9900
C30 H30A 0.9800
C30 H30B 0.9800
C30 H30C 0.9800
C30 C27 1.535(3)
C23 H23A 0.9900
C23 H23B 0.9900
C27 C29 1.528(3)
C27 C28 1.540(3)
C29 H29A 0.9800
C29 H29B 0.9800
C29 H29C 0.9800
C14 H14A 0.9900
C14 H14B 0.9900
C14 C15 1.520(3)
C28 H28A 0.9800
C28 H28B 0.9800
C28 H28C 0.9800
C15 H15A 0.9900
C15 H15B 0.9900
C19 H19A 0.9800
C19 H19B 0.9800
C19 H19C 0.9800
C18 H18A 0.9800
C18 H18B 0.9800
C18 H18C 0.9800

loop_
_geom_torsion_atom_site_label_1
_geom_torsion_atom_site_label_2
_geom_torsion_atom_site_label_3
_geom_torsion_atom_site_label_4
_geom_torsion
Fe C10 C9 C8 58.86(12)
Fe C10 C9 C27 -129.57(19)
Fe C10 C6 C7 -59.69(12)
Fe C10 C6 C21 120.44(18)
Fe C4 C3 C17 130.12(17)
Fe C4 C3 C2 -58.83(12)
Fe C4 C5 C1 59.55(12)
Fe C9 C8 C7 59.11(12)
Fe C9 C27 C30 63.9(2)
Fe C9 C27 C29 -57.5(2)
Fe C9 C27 C28 -176.84(15)
Fe C3 C2 C1 -58.93(12)
Fe C8 C7 C6 59.42(12)
Fe C7 C6 C10 59.70(12)
Fe C7 C6 C21 -120.43(17)
Fe C2 C1 C11 120.99(19)
Fe C2 C1 C5 -59.72(12)
Fe C5 C1 C11 -120.85(18)
Fe C5 C1 C2 59.83(12)
Fe C6 C21 N2 -168.77(12)
N1 C16 C15 C14 58.6(2)
N1 C11 C1 Fe -169.81(13)
N1 C11 C1 C2 98.7(2)
N1 C11 C1 C5 -80.5(2)
N2 C26 C25 C24 58.3(2)
N2 C22 C23 C24 -58.1(2)
C26 N2 C22 C23 60.4(2)
C26 N2 C21 C6 -70.6(2)
C10 C9 C8 Fe -58.77(12)
C10 C9 C8 C7 0.3(2)
C10 C9 C27 C30 159.47(19)
C10 C9 C27 C29 38.0(3)
C10 C9 C27 C28 -81.3(2)
C10 C6 C21 N2 100.1(2)
C4 C3 C2 Fe 58.75(12)
C4 C3 C2 C1 -0.2(2)
C4 C5 C1 Fe -59.54(12)
C4 C5 C1 C11 179.61(16)
C4 C5 C1 C2 0.3(2)
C9 C10 C6 Fe 59.70(12)
C9 C10 C6 C7 0.0(2)
C9 C10 C6 C21 -179.86(16)
C9 C8 C7 Fe -59.75(13)
C9 C8 C7 C6 -0.3(2)
C17 C3 C2 Fe -130.59(19)
C17 C3 C2 C1 170.47(17)
C3 C4 C5 Fe -59.96(12)
C3 C4 C5 C1 -0.4(2)
C3 C2 C1 Fe 59.65(12)
C3 C2 C1 C11 -179.36(17)
C3 C2 C1 C5 -0.1(2)
C16 N1 C11 C1 -72.9(2)
C16 N1 C12 C13 59.5(2)
C8 C9 C27 C30 -30.5(3)
C8 C9 C27 C29 -151.97(18)
C8 C9 C27 C28 88.7(2)
C8 C7 C6 Fe -59.50(12)
C8 C7 C6 C10 0.2(2)
C8 C7 C6 C21 -179.92(16)
C22 N2 C26 C25 -60.7(2)
C22 N2 C21 C6 167.67(16)
C13 C14 C15 C16 -55.3(2)
C11 N1 C16 C15 177.89(15)
C11 N1 C12 C13 -177.95(16)
C7 C6 C21 N2 -79.7(2)
C5 C4 C3 Fe 59.19(12)
C5 C4 C3 C17 -170.68(16)
C5 C4 C3 C2 0.4(2)
C20 C17 C3 Fe 50.8(2)
C20 C17 C3 C4 -42.8(3)
C20 C17 C3 C2 148.12(19)
C6 C10 C9 Fe -59.07(12)
C6 C10 C9 C8 -0.2(2)
C6 C10 C9 C27 171.36(17)
C25 C24 C23 C22 54.4(2)
C12 N1 C16 C15 -60.0(2)
C12 N1 C11 C1 165.09(16)
C12 C13 C14 C15 55.1(2)
C21 N2 C26 C25 177.31(15)
C21 N2 C22 C23 -177.02(16)
C23 C24 C25 C26 -54.2(2)
C27 C9 C8 Fe 129.52(18)
C27 C9 C8 C7 -171.38(17)
C14 C13 C12 N1 -57.9(2)
C19 C17 C3 Fe 169.27(16)
C19 C17 C3 C4 75.6(2)
C19 C17 C3 C2 -93.4(2)
C18 C17 C3 Fe -70.6(2)
C18 C17 C3 C4 -164.23(19)
C18 C17 C3 C2 26.7(3)
